data_7201757
loop_
_publ_author_name
'Dobrzycki, Lukasz'
'Wo\'zniak, Krzysztof'

_publ_section_title
;
 Structures of hybrid inorganic--organic salts with benzidine dication
 derivatives
;
_journal_issue 5
_journal_name_full CrystEngComm
_journal_page_first 525
_journal_paper_doi 10.1039/b714587j
_journal_volume 10
_journal_year 2008
_chemical_formula_sum 'C28 H36 Cd Cl6 N4'
_chemical_formula_weight 753.71
_chemical_name_systematic
;
?
;
_space_group_IT_number 26
_symmetry_cell_setting orthorhombic
_symmetry_space_group_name_Hall 'P 2c -2'
_symmetry_space_group_name_H-M 'P m c 21'
_atom_sites_solution_hydrogens geom
_atom_sites_solution_primary direct
_atom_sites_solution_secondary difmap
_audit_creation_method SHELXL-97
_cell_angle_alpha 90.00
_cell_angle_beta 90.00
_cell_angle_gamma 90.00
_cell_formula_units_Z 4
_cell_length_a 48.1953(10)
_cell_length_b 8.2248(2)
_cell_length_c 7.9892(2)
_cell_measurement_temperature 100(2)
_cell_volume 3166.89(13)
_computing_cell_refinement
;
CrysAlis RED, Oxford Diffraction Ltd.,
Version 1.171.28cycle2 beta (release 25-10-2005 CrysAlis171 .NET)
(compiled Oct 25 2005,08:50:05)
;
_computing_data_collection
;
CrysAlis CCD, Oxford Diffraction Ltd.,
Version 1.171.28cycle2 beta (release 25-10-2005 CrysAlis171 .NET)
(compiled Oct 25 2005,08:50:05)
;
_computing_data_reduction
;
CrysAlis RED, Oxford Diffraction Ltd.,
Version 1.171.28cycle2 beta (release 25-10-2005 CrysAlis171 .NET)
(compiled Oct 25 2005,08:50:05)
;
_computing_molecular_graphics Diamond
_computing_publication_material SHELXTL-97
_computing_structure_refinement 'SHELXL-97 (Sheldrick, 1997)'
_computing_structure_solution 'SHELXS-97 (Sheldrick, 1990)'
_diffrn_ambient_temperature 100(2)
_diffrn_detector_area_resol_mean 8.6479
_diffrn_measured_fraction_theta_full 0.996
_diffrn_measured_fraction_theta_max 0.963
_diffrn_measurement_device_type KM4CCD
_diffrn_measurement_method 'omega scan'
_diffrn_radiation_monochromator graphite
_diffrn_radiation_source 'fine-focus sealed tube'
_diffrn_radiation_type MoK\a
_diffrn_radiation_wavelength 0.71073
_diffrn_reflns_av_R_equivalents 0.0501
_diffrn_reflns_av_sigmaI/netI 0.0493
_diffrn_reflns_limit_h_max 64
_diffrn_reflns_limit_h_min -64
_diffrn_reflns_limit_k_max 10
_diffrn_reflns_limit_k_min -11
_diffrn_reflns_limit_l_max 10
_diffrn_reflns_limit_l_min -10
_diffrn_reflns_number 57809
_diffrn_reflns_theta_full 28.00
_diffrn_reflns_theta_max 28.80
_diffrn_reflns_theta_min 2.78
_diffrn_standards_decay_% 2
_diffrn_standards_number '1 frame'
_exptl_absorpt_coefficient_mu 1.221
_exptl_absorpt_correction_T_max 0.98
_exptl_absorpt_correction_T_min 0.62
_exptl_absorpt_correction_type analytical
_exptl_absorpt_process_details
;
CrysAlis RED, Oxford Diffraction Ltd.,
Version 1.171.28cycle2 beta (release 25-10-2005 CrysAlis171 .NET)
(compiled Oct 25 2005,08:50:05)
Analytical numeric absorption correction using a multifaceted crystal
model based on expressions derived by R.C. Clark & J.S. Reid.
;
_exptl_crystal_colour colourless
_exptl_crystal_density_diffrn 1.581
_exptl_crystal_density_method 'not measured'
_exptl_crystal_description planar
_exptl_crystal_F_000 1528
_exptl_crystal_size_max 0.53
_exptl_crystal_size_mid 0.18
_exptl_crystal_size_min 0.01
_refine_diff_density_max 2.020
_refine_diff_density_min -4.580
_refine_diff_density_rms 0.199
_refine_ls_abs_structure_details 'Flack H D (1983), Acta Cryst. A39, 876-881, 3653 Friedel pairs'
_refine_ls_abs_structure_Flack 0.00(13)
_refine_ls_extinction_coef 0.0164(11)
_refine_ls_extinction_expression Fc^*^=kFc[1+0.001xFc^2^\l^3^/sin(2\q)]^-1/4^
_refine_ls_extinction_method SHELXL
_refine_ls_goodness_of_fit_ref 1.130
_refine_ls_hydrogen_treatment constr
_refine_ls_matrix_type full
_refine_ls_number_parameters 464
_refine_ls_number_reflns 7983
_refine_ls_number_restraints 686
_refine_ls_restrained_S_all 1.101
_refine_ls_R_factor_all 0.0771
_refine_ls_R_factor_gt 0.0693
_refine_ls_shift/su_max 0.000
_refine_ls_shift/su_mean 0.000
_refine_ls_structure_factor_coef Fsqd
_refine_ls_weighting_details 'calc w=1/[\s^2^(Fo^2^)+(0.1162P)^2^+0.0000P] where P=(Fo^2^+2Fc^2^)/3'
_refine_ls_weighting_scheme calc
_refine_ls_wR_factor_gt 0.1715
_refine_ls_wR_factor_ref 0.1776
_reflns_number_gt 7144
_reflns_number_total 7983
_reflns_threshold_expression >2sigma(I)
_cod_data_source_file b714587j.txt
_cod_data_source_block 1_CdCl4_Cl
_cod_depositor_comments
;
The following automatic conversions were performed:
'_symmetry_cell_setting' value 'Orthorhombic' changed to 'orthorhombic'
according to '/home/saulius/struct/CIF-dictionaries/cif_core.dic'
dictionary named 'cif_core.dic' version 2.4.1 from 2010-06-29.

Automatic conversion script
Id: cif_fix_enum 1527 2010-12-29 10:47:43Z saulius 
;
_cod_original_sg_symbol_H-M Pmc2(1)
_cod_database_code 7201757

loop_
_symmetry_equiv_pos_as_xyz
'x, y, z'
'-x, -y, z+1/2'
'x, -y, z+1/2'
'-x, y, z'

loop_
_atom_site_label
_atom_site_type_symbol
_atom_site_fract_x
_atom_site_fract_y
_atom_site_fract_z
_atom_site_U_iso_or_equiv
_atom_site_adp_type
_atom_site_occupancy
_atom_site_symmetry_multiplicity
_atom_site_calc_flag
_atom_site_refinement_flags
_atom_site_disorder_assembly
_atom_site_disorder_group
Cd1 Cd 0.0000 0.19485(5) -0.03692(16) 0.01592(15) Uani 1 2 d S . .
Cl1 Cl 0.0000 0.40129(18) 0.2081(2) 0.0166(3) Uani 1 2 d S . .
Cl2 Cl 0.0000 -0.07301(19) 0.1049(3) 0.0178(3) Uani 1 2 d S . .
Cl3 Cl 0.04816(2) 0.26663(13) -0.1158(2) 0.0152(2) Uani 1 1 d . . .
Cl7 Cl 0.23709(3) 0.4821(2) 0.0434(3) 0.0371(4) Uani 1 1 d . . .
Cl8 Cl 0.26184(3) 0.0141(2) 0.0276(3) 0.0408(4) Uani 1 1 d . . .
N1A N 0.22414(10) 1.2065(6) 0.7579(7) 0.0282(11) Uani 1 1 d . . .
H1A1 H 0.2295 1.2489 0.8581 0.042 Uiso 1 1 calc R . .
H1A2 H 0.2229 1.2876 0.6808 0.042 Uiso 1 1 calc R . .
H1A3 H 0.2369 1.1320 0.7236 0.042 Uiso 1 1 calc R . .
N2A N 0.04556(8) 0.6422(5) 0.9987(5) 0.0169(9) Uani 1 1 d . . .
H2A1 H 0.0408 0.6755 1.1034 0.025 Uiso 1 1 calc R . .
H2A2 H 0.0479 0.5324 0.9985 0.025 Uiso 1 1 calc R . .
H2A3 H 0.0319 0.6693 0.9254 0.025 Uiso 1 1 calc R . .
C1A C 0.07170(8) 0.7222(5) 0.9482(7) 0.0146(9) Uani 1 1 d D . .
C2A C 0.09643(10) 0.6597(5) 1.0092(5) 0.0139(9) Uani 1 1 d D . .
C3A C 0.12071(8) 0.7404(5) 0.9637(8) 0.0157(8) Uani 1 1 d D . .
H3A H 0.1380 0.7001 1.0026 0.019 Uiso 1 1 calc R . .
C4A C 0.12033(10) 0.8798(5) 0.8617(6) 0.0174(10) Uani 1 1 d D . .
C5A C 0.09514(10) 0.9377(5) 0.8031(7) 0.0187(10) Uani 1 1 d . . .
H5A H 0.0946 1.0317 0.7342 0.022 Uiso 1 1 calc R . .
C6A C 0.07051(10) 0.8570(6) 0.8457(6) 0.0164(9) Uani 1 1 d . . .
H6A H 0.0532 0.8948 0.8045 0.020 Uiso 1 1 calc R . .
C7A C 0.19637(11) 1.1259(7) 0.7766(8) 0.0252(11) Uani 1 1 d . . .
C8A C 0.17302(11) 1.2193(6) 0.8084(7) 0.0207(11) Uani 1 1 d . . .
C9A C 0.14894(10) 1.1339(6) 0.8317(7) 0.0178(9) Uani 1 1 d . . .
H9A H 0.1324 1.1930 0.8532 0.021 Uiso 1 1 calc R . .
C10A C 0.14751(10) 0.9651(6) 0.8255(7) 0.0185(10) Uani 1 1 d D . .
C11A C 0.17109(12) 0.8774(7) 0.7948(8) 0.0282(13) Uani 1 1 d . . .
H11A H 0.1705 0.7620 0.7935 0.034 Uiso 1 1 calc R . .
C12A C 0.19521(11) 0.9572(7) 0.7665(8) 0.0259(12) Uani 1 1 d . . .
H12A H 0.2115 0.8975 0.7395 0.031 Uiso 1 1 calc R . .
C13A C 0.09763(10) 0.5122(6) 1.1209(8) 0.0217(10) Uani 1 1 d D . .
H13A H 0.1168 0.4740 1.1290 0.033 Uiso 1 1 calc R . .
H13B H 0.0860 0.4258 1.0736 0.033 Uiso 1 1 calc R . .
H13C H 0.0908 0.5408 1.2326 0.033 Uiso 1 1 calc R . .
C14A C 0.17374(11) 1.4003(6) 0.8167(9) 0.0259(12) Uani 1 1 d . . .
H14A H 0.1551 1.4416 0.8401 0.039 Uiso 1 1 calc R . .
H14B H 0.1802 1.4438 0.7094 0.039 Uiso 1 1 calc R . .
H14C H 0.1864 1.4344 0.9060 0.039 Uiso 1 1 calc R . .
N2B N 0.27529(14) 0.7072(8) 0.8044(12) 0.061(2) Uani 1 1 d . . .
H2B1 H 0.2653 0.6814 0.7114 0.092 Uiso 1 1 calc R . .
H2B2 H 0.2778 0.8168 0.8087 0.092 Uiso 1 1 calc R . .
H2B3 H 0.2659 0.6740 0.8972 0.092 Uiso 1 1 calc R . .
C7B C 0.30146(14) 0.6285(11) 0.7979(9) 0.0449(17) Uani 1 1 d . . .
C8B C 0.32601(17) 0.7215(11) 0.7895(12) 0.056(2) Uani 1 1 d . . .
C9B C 0.35207(18) 0.6361(14) 0.7799(19) 0.107(6) Uani 1 1 d . . .
H9B H 0.3688 0.6962 0.7716 0.128 Uiso 1 1 calc R . .
C10B C 0.35304(18) 0.4723(17) 0.7825(17) 0.093(4) Uani 1 1 d D . .
C11B C 0.32797(14) 0.3797(11) 0.7976(10) 0.0477(19) Uani 1 1 d . . .
H11B H 0.3287 0.2645 0.8052 0.057 Uiso 1 1 calc R . .
C12B C 0.30212(14) 0.4606(11) 0.8010(12) 0.058(2) Uani 1 1 d . . .
H12B H 0.2853 0.4002 0.8054 0.069 Uiso 1 1 calc R . .
C14B C 0.32571(15) 0.9048(10) 0.7866(14) 0.066(3) Uani 1 1 d . . .
H14D H 0.3176 0.9457 0.8908 0.099 Uiso 1 1 calc R . .
H14E H 0.3146 0.9425 0.6913 0.099 Uiso 1 1 calc R . .
H14F H 0.3447 0.9455 0.7758 0.099 Uiso 1 1 calc R . .
Cd2B Cd 0.5000 0.3053(2) 0.1096(3) 0.0564(5) Uani 0.595(3) 2 d SP . 1
Cl4B Cl 0.45142(7) 0.2306(5) 0.1885(5) 0.0593(10) Uani 0.595(3) 1 d P . 1
Cl5B Cl 0.5000 0.0990(7) -0.1346(6) 0.0600(13) Uani 0.595(3) 2 d SP . 1
Cl6B Cl 0.5000 0.5741(7) -0.0305(10) 0.0616(12) Uani 0.595(3) 2 d SP . 1
N1B N 0.45316(18) 0.1447(13) 0.5778(12) 0.053(2) Uani 0.595(3) 1 d PDU . 1
H1B1 H 0.4542 0.0437 0.6238 0.080 Uiso 0.595(3) 1 calc PR . 1
H1B2 H 0.4677 0.2058 0.6142 0.080 Uiso 0.595(3) 1 calc PR . 1
H1B3 H 0.4538 0.1365 0.4642 0.080 Uiso 0.595(3) 1 calc PR . 1
C1B C 0.42804(16) 0.2193(10) 0.6258(9) 0.0506(17) Uani 0.595(3) 1 d PDU . 1
C2B C 0.40247(18) 0.1610(11) 0.5680(10) 0.0508(18) Uani 0.595(3) 1 d PDU . 1
C3B C 0.37787(18) 0.2384(12) 0.6186(12) 0.0500(18) Uani 0.595(3) 1 d PDU . 1
H3B H 0.3605 0.1979 0.5803 0.060 Uiso 0.595(3) 1 calc PR . 1
C4B C 0.37844(18) 0.3744(11) 0.7245(11) 0.044(3) Uani 0.595(3) 1 d PD . 1
C5B C 0.40456(12) 0.4314(8) 0.7869(8) 0.0541(14) Uani 0.595(3) 1 d PDU . 1
H5B H 0.4052 0.5195 0.8637 0.065 Uiso 0.595(3) 1 calc PR . 1
C6B C 0.42970(19) 0.3545(12) 0.7326(11) 0.0517(18) Uani 0.595(3) 1 d PDU . 1
H6B H 0.4472 0.3944 0.7684 0.062 Uiso 0.595(3) 1 calc PR . 1
C13B C 0.3995(2) 0.0169(15) 0.4525(16) 0.056(2) Uani 0.595(3) 1 d PDU . 1
H13D H 0.4165 0.0048 0.3859 0.084 Uiso 0.595(3) 1 calc PR . 1
H13E H 0.3837 0.0340 0.3777 0.084 Uiso 0.595(3) 1 calc PR . 1
H13F H 0.3965 -0.0818 0.5189 0.084 Uiso 0.595(3) 1 calc PR . 1
Cd2C Cd 0.5000 0.3064(3) 0.4603(5) 0.0538(7) Uani 0.405(3) 2 d SP . 2
Cl4C Cl 0.45184(9) 0.2317(8) 0.3816(7) 0.0594(14) Uani 0.405(3) 1 d P . 2
Cl5C Cl 0.5000 0.5677(11) 0.6015(9) 0.0532(17) Uani 0.405(3) 2 d SP . 2
Cl6C Cl 0.5000 0.1006(10) 0.7036(8) 0.0552(19) Uani 0.405(3) 2 d SP . 2
N1C N 0.4537(2) 0.1428(17) 0.9926(16) 0.051(2) Uani 0.405(3) 1 d PDU . 2
H1C1 H 0.4605 0.1918 1.0860 0.077 Uiso 0.405(3) 1 calc PR . 2
H1C2 H 0.4662 0.1524 0.9078 0.077 Uiso 0.405(3) 1 calc PR . 2
H1C3 H 0.4506 0.0357 1.0142 0.077 Uiso 0.405(3) 1 calc PR . 2
C1C C 0.42856(18) 0.2180(12) 0.9460(10) 0.0509(19) Uani 0.405(3) 1 d PDU . 2
C2C C 0.4029(2) 0.1600(13) 1.0055(12) 0.0510(19) Uani 0.405(3) 1 d PDU . 2
C3C C 0.3781(2) 0.2380(14) 0.9567(15) 0.0517(19) Uani 0.405(3) 1 d PDU . 2
H3C H 0.3608 0.1985 0.9965 0.062 Uiso 0.405(3) 1 calc PR . 2
C4C C 0.3788(2) 0.3724(15) 0.8507(15) 0.062(6) Uani 0.405(3) 1 d PD . 2
C5C C 0.40456(12) 0.4314(8) 0.7869(8) 0.0541(14) Uani 0.40 1 d PDU . 2
H5C H 0.4050 0.5208 0.7116 0.065 Uiso 0.405(3) 1 calc PR . 2
C6C C 0.4297(2) 0.3541(14) 0.8379(13) 0.0514(19) Uani 0.405(3) 1 d PDU . 2
H6C H 0.4470 0.3938 0.7995 0.062 Uiso 0.405(3) 1 calc PR . 2
C13C C 0.4010(3) 0.014(2) 1.1220(19) 0.053(3) Uani 0.405(3) 1 d PDU . 2
H13G H 0.3954 0.0504 1.2337 0.079 Uiso 0.405(3) 1 calc PR . 2
H13H H 0.4192 -0.0390 1.1289 0.079 Uiso 0.405(3) 1 calc PR . 2
H13I H 0.3873 -0.0630 1.0783 0.079 Uiso 0.405(3) 1 calc PR . 2

loop_
_atom_site_aniso_label
_atom_site_aniso_U_11
_atom_site_aniso_U_22
_atom_site_aniso_U_33
_atom_site_aniso_U_23
_atom_site_aniso_U_13
_atom_site_aniso_U_12
Cd1 0.0181(2) 0.0090(2) 0.0207(3) 0.0032(2) 0.000 0.000
Cl1 0.0204(8) 0.0128(7) 0.0167(8) -0.0003(6) 0.000 0.000
Cl2 0.0226(8) 0.0073(7) 0.0235(8) 0.0045(6) 0.000 0.000
Cl3 0.0174(5) 0.0129(5) 0.0154(5) 0.0002(4) 0.0014(5) -0.0007(4)
Cl7 0.0331(7) 0.0408(9) 0.0375(9) -0.0125(7) -0.0019(7) 0.0012(6)
Cl8 0.0356(8) 0.0549(10) 0.0319(8) 0.0005(7) 0.0026(7) 0.0014(7)
N1A 0.023(2) 0.031(3) 0.031(3) 0.003(2) 0.000(2) -0.0043(19)
N2A 0.0197(19) 0.0139(17) 0.017(2) -0.0029(15) 0.0029(15) -0.0055(14)
C1A 0.020(2) 0.0087(18) 0.015(2) -0.004(2) 0.003(2) -0.0029(14)
C2A 0.020(2) 0.011(2) 0.011(2) -0.0012(15) 0.0016(16) 0.0016(16)
C3A 0.0160(19) 0.0143(18) 0.017(2) -0.004(3) 0.000(2) 0.0017(14)
C4A 0.025(2) 0.013(2) 0.015(3) -0.0026(19) 0.0022(19) -0.0014(18)
C5A 0.025(3) 0.008(2) 0.023(3) 0.0026(17) 0.0043(19) -0.0001(17)
C6A 0.021(2) 0.013(2) 0.015(2) -0.0055(18) 0.0026(19) 0.0017(17)
C7A 0.022(2) 0.026(3) 0.028(3) 0.004(2) -0.001(2) -0.003(2)
C8A 0.023(3) 0.026(3) 0.013(2) 0.001(2) 0.000(2) -0.002(2)
C9A 0.019(2) 0.019(2) 0.016(2) -0.001(2) -0.0008(19) 0.0008(18)
C10A 0.022(2) 0.023(2) 0.011(2) 0.0025(19) 0.0028(19) -0.0017(19)
C11A 0.030(3) 0.018(3) 0.036(3) 0.001(2) 0.004(2) -0.001(2)
C12A 0.024(3) 0.027(3) 0.027(3) 0.004(2) 0.006(2) 0.000(2)
C13A 0.022(2) 0.014(2) 0.029(3) 0.012(2) 0.002(2) 0.0004(19)
C14A 0.025(3) 0.021(3) 0.032(3) -0.002(2) -0.004(2) -0.003(2)
N2B 0.030(3) 0.066(5) 0.087(6) -0.012(4) -0.003(3) 0.000(3)
C7B 0.034(3) 0.070(5) 0.031(4) -0.003(3) -0.001(3) -0.002(4)
C8B 0.032(4) 0.069(6) 0.067(6) 0.011(4) 0.007(4) 0.007(4)
C9B 0.032(4) 0.089(8) 0.198(18) 0.029(9) -0.007(7) -0.007(5)
C10B 0.045(5) 0.091(8) 0.142(14) 0.010(7) -0.009(6) 0.012(5)
C11B 0.033(3) 0.067(5) 0.043(5) 0.001(4) -0.001(3) 0.002(3)
C12B 0.023(3) 0.076(6) 0.074(6) -0.014(5) -0.003(4) -0.001(3)
C14B 0.028(4) 0.076(6) 0.094(8) 0.009(5) 0.022(4) 0.012(4)
Cd2B 0.0439(8) 0.0814(14) 0.0438(9) 0.0033(8) 0.000 0.000
Cl4B 0.0531(19) 0.088(3) 0.0370(18) -0.0001(17) 0.0037(15) -0.0033(18)
Cl5B 0.050(2) 0.096(4) 0.034(2) -0.002(3) 0.000 0.000
Cl6B 0.068(3) 0.067(3) 0.051(3) 0.009(4) 0.000 0.000
N1B 0.041(4) 0.083(5) 0.036(4) -0.001(4) -0.001(4) 0.000(4)
C1B 0.034(3) 0.081(4) 0.038(3) 0.002(3) 0.000(3) 0.000(3)
C2B 0.035(3) 0.080(4) 0.038(3) 0.001(3) -0.003(3) 0.001(3)
C3B 0.034(3) 0.078(4) 0.038(3) 0.001(3) -0.001(3) 0.000(3)
C4B 0.042(6) 0.060(8) 0.028(6) 0.014(6) -0.003(5) -0.002(5)
C5B 0.037(2) 0.083(3) 0.043(3) -0.001(2) -0.002(2) 0.002(2)
C6B 0.033(3) 0.082(4) 0.040(3) 0.000(3) -0.001(3) 0.000(3)
C13B 0.040(4) 0.084(5) 0.043(4) 0.000(5) -0.005(4) -0.002(4)
Cd2C 0.0319(9) 0.095(2) 0.0348(10) -0.0047(13) 0.000 0.000
Cl4C 0.030(2) 0.119(4) 0.029(2) -0.003(3) -0.0034(17) -0.001(2)
Cl5C 0.048(4) 0.070(5) 0.041(3) -0.001(3) 0.000 0.000
Cl6C 0.027(3) 0.107(6) 0.032(3) 0.002(4) 0.000 0.000
N1C 0.028(4) 0.086(5) 0.039(5) 0.004(5) -0.004(4) -0.002(4)
C1C 0.032(3) 0.082(4) 0.038(4) 0.000(3) -0.001(3) 0.001(3)
C2C 0.033(3) 0.082(4) 0.038(4) -0.001(3) -0.002(3) 0.003(3)
C3C 0.034(3) 0.083(4) 0.038(4) 0.000(4) -0.002(3) 0.002(3)
C4C 0.041(10) 0.101(18) 0.043(11) -0.006(12) -0.008(9) 0.003(11)
C5C 0.037(2) 0.083(3) 0.043(3) -0.001(2) -0.002(2) 0.002(2)
C6C 0.034(3) 0.083(4) 0.038(4) 0.001(3) 0.000(3) 0.002(3)
C13C 0.032(5) 0.088(6) 0.038(5) -0.003(5) -0.006(5) 0.001(5)

loop_
_atom_type_symbol
_atom_type_description
_atom_type_scat_dispersion_real
_atom_type_scat_dispersion_imag
_atom_type_scat_source
C C 0.0033 0.0016 'International Tables Vol C Tables 4.2.6.8 and 6.1.1.4'
H H 0.0000 0.0000 'International Tables Vol C Tables 4.2.6.8 and 6.1.1.4'
N N 0.0061 0.0033 'International Tables Vol C Tables 4.2.6.8 and 6.1.1.4'
Cl Cl 0.1484 0.1585 'International Tables Vol C Tables 4.2.6.8 and 6.1.1.4'
Cd Cd -0.8075 1.2024 'International Tables Vol C Tables 4.2.6.8 and 6.1.1.4'

loop_
_geom_angle_atom_site_label_1
_geom_angle_atom_site_label_2
_geom_angle_atom_site_label_3
_geom_angle
_geom_angle_site_symmetry_1
_geom_angle_site_symmetry_3
_geom_angle_publ_flag
Cl3 Cd1 Cl3 139.19(6) . 4 ?
Cl3 Cd1 Cl2 109.17(3) . . ?
Cl3 Cd1 Cl2 109.17(3) 4 . ?
Cl3 Cd1 Cl1 92.06(3) . . ?
Cl3 Cd1 Cl1 92.06(3) 4 . ?
Cl2 Cd1 Cl1 103.71(6) . . ?
C7A N1A H1A1 109.5 . . ?
C7A N1A H1A2 109.5 . . ?
H1A1 N1A H1A2 109.5 . . ?
C7A N1A H1A3 109.5 . . ?
H1A1 N1A H1A3 109.5 . . ?
H1A2 N1A H1A3 109.5 . . ?
C1A N2A H2A1 109.5 . . ?
C1A N2A H2A2 109.5 . . ?
H2A1 N2A H2A2 109.5 . . ?
C1A N2A H2A3 109.5 . . ?
H2A1 N2A H2A3 109.5 . . ?
H2A2 N2A H2A3 109.5 . . ?
C6A C1A C2A 122.8(4) . . ?
C6A C1A N2A 119.0(4) . . ?
C2A C1A N2A 118.2(4) . . ?
C1A C2A C3A 117.0(4) . . ?
C1A C2A C13A 122.6(4) . . ?
C3A C2A C13A 120.4(4) . . ?
C2A C3A C4A 121.9(4) . . ?
C2A C3A H3A 119.0 . . ?
C4A C3A H3A 119.0 . . ?
C5A C4A C3A 119.1(4) . . ?
C5A C4A C10A 122.3(4) . . ?
C3A C4A C10A 118.5(4) . . ?
C4A C5A C6A 119.8(4) . . ?
C4A C5A H5A 120.1 . . ?
C6A C5A H5A 120.1 . . ?
C1A C6A C5A 119.3(4) . . ?
C1A C6A H6A 120.4 . . ?
C5A C6A H6A 120.4 . . ?
C8A C7A C12A 122.1(5) . . ?
C8A C7A N1A 119.8(5) . . ?
C12A C7A N1A 118.1(5) . . ?
C9A C8A C7A 115.4(5) . . ?
C9A C8A C14A 121.7(5) . . ?
C7A C8A C14A 122.9(5) . . ?
C8A C9A C10A 123.3(5) . . ?
C8A C9A H9A 118.4 . . ?
C10A C9A H9A 118.4 . . ?
C11A C10A C9A 119.4(5) . . ?
C11A C10A C4A 120.6(5) . . ?
C9A C10A C4A 119.9(4) . . ?
C12A C11A C10A 119.2(5) . . ?
C12A C11A H11A 120.4 . . ?
C10A C11A H11A 120.4 . . ?
C11A C12A C7A 120.5(5) . . ?
C11A C12A H12A 119.7 . . ?
C7A C12A H12A 119.7 . . ?
C2A C13A H13A 109.5 . . ?
C2A C13A H13B 109.5 . . ?
H13A C13A H13B 109.5 . . ?
C2A C13A H13C 109.5 . . ?
H13A C13A H13C 109.5 . . ?
H13B C13A H13C 109.5 . . ?
C8A C14A H14A 109.5 . . ?
C8A C14A H14B 109.5 . . ?
H14A C14A H14B 109.5 . . ?
C8A C14A H14C 109.5 . . ?
H14A C14A H14C 109.5 . . ?
H14B C14A H14C 109.5 . . ?
C7B N2B H2B1 109.5 . . ?
C7B N2B H2B2 109.5 . . ?
H2B1 N2B H2B2 109.5 . . ?
C7B N2B H2B3 109.5 . . ?
H2B1 N2B H2B3 109.5 . . ?
H2B2 N2B H2B3 109.5 . . ?
C12B C7B C8B 121.6(7) . . ?
C12B C7B N2B 118.4(7) . . ?
C8B C7B N2B 120.0(8) . . ?
C7B C8B C9B 118.0(8) . . ?
C7B C8B C14B 122.3(7) . . ?
C9B C8B C14B 119.6(8) . . ?
C10B C9B C8B 121.1(9) . . ?
C10B C9B H9B 119.5 . . ?
C8B C9B H9B 119.5 . . ?
C9B C10B C11B 120.2(9) . . ?
C9B C10B C4B 123.1(10) . . ?
C11B C10B C4B 114.7(10) . . ?
C9B C10B C4C 123.3(10) . . ?
C11B C10B C4C 110.9(10) . . ?
C4B C10B C4C 37.6(6) . . ?
C12B C11B C10B 119.6(9) . . ?
C12B C11B H11B 120.2 . . ?
C10B C11B H11B 120.2 . . ?
C7B C12B C11B 119.4(7) . . ?
C7B C12B H12B 120.3 . . ?
C11B C12B H12B 120.3 . . ?
C8B C14B H14D 109.5 . . ?
C8B C14B H14E 109.5 . . ?
H14D C14B H14E 109.5 . . ?
C8B C14B H14F 109.5 . . ?
H14D C14B H14F 109.5 . . ?
H14E C14B H14F 109.5 . . ?
Cl6B Cd2B Cl4B 109.44(10) . 4_655 ?
Cl6B Cd2B Cl4B 109.44(10) . . ?
Cl4B Cd2B Cl4B 138.80(19) 4_655 . ?
Cl6B Cd2B Cl5B 104.2(2) . . ?
Cl4B Cd2B Cl5B 91.66(10) 4_655 . ?
Cl4B Cd2B Cl5B 91.66(10) . . ?
C2B C1B C6B 121.4(7) . . ?
C2B C1B N1B 121.1(8) . . ?
C6B C1B N1B 117.5(8) . . ?
C1B C2B C3B 119.5(8) . . ?
C1B C2B C13B 123.6(8) . . ?
C3B C2B C13B 116.9(8) . . ?
C4B C3B C2B 121.2(8) . . ?
C4B C3B H3B 119.4 . . ?
C2B C3B H3B 119.4 . . ?
C3B C4B C5B 119.2(7) . . ?
C3B C4B C10B 125.7(9) . . ?
C5B C4B C10B 115.1(8) . . ?
C4B C5B C6B 119.5(7) . . ?
C4B C5B H5B 120.2 . . ?
C6B C5B H5B 120.2 . . ?
C1B C6B C5B 119.0(8) . . ?
C1B C6B H6B 120.5 . . ?
C5B C6B H6B 120.5 . . ?
Cl5C Cd2C Cl4C 109.69(16) . . ?
Cl5C Cd2C Cl4C 109.69(16) . 4_655 ?
Cl4C Cd2C Cl4C 138.5(3) . 4_655 ?
Cl5C Cd2C Cl6C 103.3(2) . . ?
Cl4C Cd2C Cl6C 91.63(16) . . ?
Cl4C Cd2C Cl6C 91.63(16) 4_655 . ?
C1C N1C H1C1 109.5 . . ?
C1C N1C H1C2 109.5 . . ?
H1C1 N1C H1C2 109.5 . . ?
C1C N1C H1C3 109.5 . . ?
H1C1 N1C H1C3 109.5 . . ?
H1C2 N1C H1C3 109.5 . . ?
C2C C1C N1C 121.1(9) . . ?
C2C C1C C6C 120.5(8) . . ?
N1C C1C C6C 118.5(9) . . ?
C1C C2C C3C 119.7(9) . . ?
C1C C2C C13C 121.7(9) . . ?
C3C C2C C13C 118.5(9) . . ?
C4C C3C C2C 120.6(9) . . ?
C4C C3C H3C 119.7 . . ?
C2C C3C H3C 119.7 . . ?
C3C C4C C10B 126.9(10) . . ?
C1C C6C H6C 120.1 . . ?
C2C C13C H13G 109.5 . . ?
C2C C13C H13H 109.5 . . ?
H13G C13C H13H 109.5 . . ?
C2C C13C H13I 109.5 . . ?
H13G C13C H13I 109.5 . . ?
H13H C13C H13I 109.5 . . ?

loop_
_geom_bond_atom_site_label_1
_geom_bond_atom_site_label_2
_geom_bond_distance
_geom_bond_site_symmetry_2
_geom_bond_publ_flag
Cd1 Cl3 2.4764(11) . ?
Cd1 Cl3 2.4764(11) 4 ?
Cd1 Cl2 2.4775(16) . ?
Cd1 Cl1 2.5915(16) . ?
N1A C7A 1.501(7) . ?
N1A H1A1 0.9100 . ?
N1A H1A2 0.9100 . ?
N1A H1A3 0.9100 . ?
N2A C1A 1.477(5) . ?
N2A H2A1 0.9100 . ?
N2A H2A2 0.9100 . ?
N2A H2A3 0.9100 . ?
C1A C6A 1.380(6) . ?
C1A C2A 1.387(6) . ?
C2A C3A 1.393(6) . ?
C2A C13A 1.507(6) . ?
C3A C4A 1.406(7) . ?
C3A H3A 0.9500 . ?
C4A C5A 1.386(7) . ?
C4A C10A 1.514(6) . ?
C5A C6A 1.402(7) . ?
C5A H5A 0.9500 . ?
C6A H6A 0.9500 . ?
C7A C8A 1.386(8) . ?
C7A C12A 1.391(8) . ?
C8A C9A 1.369(7) . ?
C8A C14A 1.491(7) . ?
C9A C10A 1.392(7) . ?
C9A H9A 0.9500 . ?
C10A C11A 1.367(7) . ?
C11A C12A 1.354(8) . ?
C11A H11A 0.9500 . ?
C12A H12A 0.9500 . ?
C13A H13A 0.9800 . ?
C13A H13B 0.9800 . ?
C13A H13C 0.9800 . ?
C14A H14A 0.9800 . ?
C14A H14B 0.9800 . ?
C14A H14C 0.9800 . ?
N2B C7B 1.419(10) . ?
N2B H2B1 0.9100 . ?
N2B H2B2 0.9100 . ?
N2B H2B3 0.9100 . ?
C7B C12B 1.381(12) . ?
C7B C8B 1.410(11) . ?
C8B C9B 1.441(12) . ?
C8B C14B 1.508(12) . ?
C9B C10B 1.348(17) . ?
C9B H9B 0.9500 . ?
C10B C11B 1.433(13) . ?
C10B C4B 1.537(12) . ?
C10B C4C 1.587(16) . ?
C11B C12B 1.413(10) . ?
C11B H11B 0.9500 . ?
C12B H12B 0.9500 . ?
C14B H14D 0.9800 . ?
C14B H14E 0.9800 . ?
C14B H14F 0.9800 . ?
Cd2B Cl6B 2.479(6) . ?
Cd2B Cl4B 2.501(4) 4_655 ?
Cd2B Cl4B 2.501(4) . ?
Cd2B Cl5B 2.586(5) . ?
N1B C1B 1.411(8) . ?
N1B H1B1 0.9100 . ?
N1B H1B2 0.9100 . ?
N1B H1B3 0.9100 . ?
C1B C2B 1.401(10) . ?
C1B C6B 1.403(10) . ?
C2B C3B 1.405(10) . ?
C2B C13B 1.509(13) . ?
C3B C4B 1.403(10) . ?
C3B H3B 0.9500 . ?
C4B C5B 1.433(9) . ?
C5B C6B 1.434(9) . ?
C5B H5B 0.9500 . ?
C6B H6B 0.9500 . ?
C13B H13D 0.9800 . ?
C13B H13E 0.9800 . ?
C13B H13F 0.9800 . ?
Cd2C Cl5C 2.428(9) . ?
Cd2C Cl4C 2.482(5) . ?
Cd2C Cl4C 2.482(5) 4_655 ?
Cd2C Cl6C 2.578(7) . ?
N1C C1C 1.410(9) . ?
N1C H1C1 0.9100 . ?
N1C H1C2 0.9100 . ?
N1C H1C3 0.9100 . ?
C1C C2C 1.408(11) . ?
C1C C6C 1.414(11) . ?
C2C C3C 1.410(11) . ?
C2C C13C 1.521(16) . ?
C3C C4C 1.393(12) . ?
C3C H3C 0.9500 . ?
C6C H6C 0.9500 . ?
C13C H13G 0.9800 . ?
C13C H13H 0.9800 . ?
C13C H13I 0.9800 . ?

loop_
_geom_hbond_atom_site_label_D
_geom_hbond_atom_site_label_H
_geom_hbond_atom_site_label_A
_geom_hbond_distance_DH
_geom_hbond_distance_HA
_geom_hbond_distance_DA
_geom_hbond_angle_DHA
_geom_hbond_site_symmetry_A
N1A H1A1 Cl7 0.91 2.45 3.276(6) 150.8 1_566
N1A H1A2 Cl7 0.91 2.29 3.144(5) 155.5 3_575
N1A H1A3 Cl8 0.91 2.31 3.159(6) 154.9 3_565
N2A H2A1 Cl3 0.91 2.32 3.173(4) 155.7 3_566
N2A H2A1 Cl2 0.91 2.85 3.321(4) 113.4 1_566
N2A H2A2 Cl3 0.91 2.37 3.224(4) 156.5 1_556
N2A H2A3 Cl1 0.91 2.39 3.215(4) 150.9 2_565
N2B H2B1 Cl7 0.91 2.34 3.188(8) 155.6 3_565
N2B H2B2 Cl8 0.91 2.51 3.158(7) 128.7 1_566
N2B H2B2 Cl8 0.91 2.75 3.250(8) 115.6 3_565
N2B H2B3 Cl7 0.91 2.41 3.235(8) 151.5 1_556
N1B H1B1 Cl4B 0.91 2.32 3.213(11) 167.3 3
N1B H1B2 Cl6B 0.91 2.65 3.346(11) 133.5 2_665
N1B H1B2 Cl5B 0.91 2.69 3.243(10) 120.3 1_556
N1B H1B3 Cl4B 0.91 2.34 3.190(10) 155.9 .
N1C H1C1 Cl4C 0.91 2.42 3.194(14) 142.9 1_556
N1C H1C1 Cl5C 0.91 2.75 3.377(15) 127.4 2_665
N1C H1C2 Cl6C 0.91 2.34 3.230(13) 164.2 .
N1C H1C3 Cl4C 0.91 2.44 3.206(16) 141.8 3

loop_
_geom_torsion_atom_site_label_1
_geom_torsion_atom_site_label_2
_geom_torsion_atom_site_label_3
_geom_torsion_atom_site_label_4
_geom_torsion
_geom_torsion_site_symmetry_1
_geom_torsion_site_symmetry_2
_geom_torsion_site_symmetry_3
_geom_torsion_site_symmetry_4
_geom_torsion_publ_flag
C6A C1A C2A C3A 0.6(7) . . . . ?
N2A C1A C2A C3A -178.1(4) . . . . ?
C6A C1A C2A C13A -179.9(5) . . . . ?
N2A C1A C2A C13A 1.4(7) . . . . ?
C1A C2A C3A C4A 0.5(7) . . . . ?
C13A C2A C3A C4A -179.0(5) . . . . ?
C2A C3A C4A C5A -0.8(7) . . . . ?
C2A C3A C4A C10A 176.9(4) . . . . ?
C3A C4A C5A C6A -0.1(7) . . . . ?
C10A C4A C5A C6A -177.7(5) . . . . ?
C2A C1A C6A C5A -1.4(8) . . . . ?
N2A C1A C6A C5A 177.3(4) . . . . ?
C4A C5A C6A C1A 1.1(7) . . . . ?
C12A C7A C8A C9A 1.0(9) . . . . ?
N1A C7A C8A C9A -176.9(5) . . . . ?
C12A C7A C8A C14A -178.9(6) . . . . ?
N1A C7A C8A C14A 3.3(9) . . . . ?
C7A C8A C9A C10A 0.4(9) . . . . ?
C14A C8A C9A C10A -179.8(5) . . . . ?
C8A C9A C10A C11A 0.0(9) . . . . ?
C8A C9A C10A C4A 176.7(5) . . . . ?
C5A C4A C10A C11A -142.4(6) . . . . ?
C3A C4A C10A C11A 40.0(7) . . . . ?
C5A C4A C10A C9A 40.9(7) . . . . ?
C3A C4A C10A C9A -136.7(5) . . . . ?
C9A C10A C11A C12A -1.9(9) . . . . ?
C4A C10A C11A C12A -178.5(5) . . . . ?
C10A C11A C12A C7A 3.2(10) . . . . ?
C8A C7A C12A C11A -2.8(10) . . . . ?
N1A C7A C12A C11A 175.0(6) . . . . ?
C12B C7B C8B C9B 1.6(14) . . . . ?
N2B C7B C8B C9B -178.9(10) . . . . ?
C12B C7B C8B C14B -179.8(8) . . . . ?
N2B C7B C8B C14B -0.2(13) . . . . ?
C7B C8B C9B C10B -1(2) . . . . ?
C14B C8B C9B C10B 179.9(12) . . . . ?
C8B C9B C10B C11B -1(2) . . . . ?
C8B C9B C10B C4B 162.4(11) . . . . ?
C8B C9B C10B C4C -152.3(11) . . . . ?
C9B C10B C11B C12B 3.3(19) . . . . ?
C4B C10B C11B C12B -161.4(8) . . . . ?
C4C C10B C11B C12B 157.8(9) . . . . ?
C8B C7B C12B C11B 0.7(13) . . . . ?
N2B C7B C12B C11B -178.9(8) . . . . ?
C10B C11B C12B C7B -3.1(14) . . . . ?
C6B C1B C2B C3B -0.4(4) . . . . ?
N1B C1B C2B C3B 180.0(3) . . . . ?
C6B C1B C2B C13B 179.7(4) . . . . ?
N1B C1B C2B C13B 0.1(3) . . . . ?
C1B C2B C3B C4B 0.7(6) . . . . ?
C13B C2B C3B C4B -179.4(4) . . . . ?
C2B C3B C4B C5B -2.3(7) . . . . ?
C2B C3B C4B C10B 177.6(9) . . . . ?
C9B C10B C4B C3B -133.4(12) . . . . ?
C11B C10B C4B C3B 30.7(14) . . . . ?
C4C C10B C4B C3B 123.3(11) . . . . ?
C9B C10B C4B C5B 46.5(16) . . . . ?
C11B C10B C4B C5B -149.4(8) . . . . ?
C4C C10B C4B C5B -56.8(9) . . . . ?
C3B C4B C5B C6B 3.5(7) . . . . ?
C10B C4B C5B C6B -176.4(8) . . . . ?
C2B C1B C6B C5B 1.7(6) . . . . ?
N1B C1B C6B C5B -178.7(3) . . . . ?
C4B C5B C6B C1B -3.2(7) . . . . ?
N1C C1C C2C C3C 179.9(3) . . . . ?
C6C C1C C2C C3C 0.1(4) . . . . ?
N1C C1C C2C C13C -0.2(3) . . . . ?
C6C C1C C2C C13C -179.9(4) . . . . ?
C1C C2C C3C C4C -0.3(6) . . . . ?
C13C C2C C3C C4C 179.8(5) . . . . ?
C2C C3C C4C C10B 179.2(10) . . . . ?
C9B C10B C4C C3C 134.9(12) . . . . ?
C11B C10B C4C C3C -18.8(14) . . . . ?
C4B C10B C4C C3C -122.5(12) . . . . ?
